data_7011367
loop_
_publ_author_name
'Yoshikawa, Hirofumi'
'Nishikiori, Shin-ichi'
'Watanabe, Tokuko'
'Ishida, Toshimasa'
'Watanabe, Go'
'Murakami, Makoto'
'Suwinska, Kinga'
'Luboradzki, Roman'
'Lipkowski, Janusz'

_publ_section_title
;
 Polycyano--polycadmate host clathrates including a methylviologen
 dication. Syntheses, crystal structures and photo-induced reduction of
 methylviologen dication
;
_journal_issue 9
_journal_name_full 'Journal of the Chemical Society, Dalton Transactions'
_journal_page_first 1907
_journal_paper_doi 10.1039/b111059d
_journal_year 2002
_chemical_formula_structural 'Cd2 (C6 N6)(C12 N2 H14)'
_chemical_formula_sum 'C18 H14 Cd2 N8'
_chemical_formula_weight 567.19
_space_group_IT_number 15
_symmetry_cell_setting monoclinic
_symmetry_space_group_name_Hall '-C 2yc'
_symmetry_space_group_name_H-M 'C 1 2/c 1'
_atom_sites_solution_hydrogens geom
_atom_sites_solution_primary direct
_atom_sites_solution_secondary difmap
_audit_creation_method SHELXL-97
_cell_angle_alpha 90.00
_cell_angle_beta 93.169(15)
_cell_angle_gamma 90.00
_cell_formula_units_Z 4
_cell_length_a 10.015(4)
_cell_length_b 14.675(3)
_cell_length_c 15.0340(14)
_cell_measurement_temperature 293(2)
_cell_volume 2206.2(10)
_computing_molecular_graphics 'ORTEP3 for windows'
_computing_structure_refinement 'SHELXL-97 (Sheldrick, 1997)'
_computing_structure_solution 'SHELXS-97 (Sheldrick, 1990)'
_diffrn_ambient_temperature 293(2)
_diffrn_measurement_device 'Rigaku AFC5S'
_diffrn_measurement_method 'profile data from theta/2theta scans'
_diffrn_radiation_monochromator graphite
_diffrn_radiation_source 'fine-focus sealed tube'
_diffrn_radiation_type MoK\a
_diffrn_radiation_wavelength 0.71069
_diffrn_reflns_limit_h_max 14
_diffrn_reflns_limit_h_min 0
_diffrn_reflns_limit_k_max 20
_diffrn_reflns_limit_k_min 0
_diffrn_reflns_limit_l_max 20
_diffrn_reflns_limit_l_min -20
_diffrn_reflns_number 3527
_diffrn_reflns_theta_max 30.00
_diffrn_reflns_theta_min 2.46
_diffrn_standards_decay_% 2%
_diffrn_standards_interval_count 150
_diffrn_standards_number 3
_exptl_absorpt_coefficient_mu 1.933
_exptl_crystal_colour colorless
_exptl_crystal_density_diffrn 1.71
_exptl_crystal_density_meas ?
_exptl_crystal_description block
_exptl_crystal_F_000 1096
_exptl_crystal_size_max 0.25
_exptl_crystal_size_mid 0.15
_exptl_crystal_size_min 0.15
_refine_diff_density_max 0.521
_refine_diff_density_min -0.963
_refine_diff_density_rms 0.111
_refine_ls_extinction_method none
_refine_ls_goodness_of_fit_obs 1.090
_refine_ls_hydrogen_treatment noref
_refine_ls_matrix_type full
_refine_ls_number_parameters 129
_refine_ls_number_reflns 2265
_refine_ls_number_restraints 0
_refine_ls_restrained_S_obs 1.090
_refine_ls_R_factor_obs 0.0388
_refine_ls_shift/su_max 0.000
_refine_ls_shift/su_mean 0.000
_refine_ls_structure_factor_coef Fsqd
_refine_ls_weighting_details 'calc w=1/[\s^2^(Fo^2^)+(0.0387P)^2^+1.2097P] where P=(Fo^2^+2Fc^2^)/3'
_refine_ls_weighting_scheme calc
_refine_ls_wR_factor_obs 0.0871
_reflns_number_observed 2265
_reflns_number_total 3233
_reflns_observed_criterion >3sigma(F)
_cod_data_source_file b111059d.txt
_cod_data_source_block V-1
_cod_depositor_comments
;
The following automatic conversions were performed:
'_atom_site_symetry_multiplicity' tag replaced with
'_atom_site_symmetry_multiplicity'.

Automatic conversion script
Id: cif_correct_tags 1440 2010-10-19 06:21:57Z saulius 
;
_cod_original_cell_volume 2206.1(9)
_cod_original_sg_symbol_H-M C2/c
_cod_database_code 7011367

loop_
_symmetry_equiv_pos_as_xyz
'x, y, z'
'-x, y, -z+1/2'
'x+1/2, y+1/2, z'
'-x+1/2, y+1/2, -z+1/2'
'-x, -y, -z'
'x, -y, z-1/2'
'-x+1/2, -y+1/2, -z'
'x+1/2, -y+1/2, z-1/2'

loop_
_atom_site_label
_atom_site_type_symbol
_atom_site_fract_x
_atom_site_fract_y
_atom_site_fract_z
_atom_site_U_iso_or_equiv
_atom_site_adp_type
_atom_site_occupancy
_atom_site_symmetry_multiplicity
_atom_site_calc_flag
_atom_site_refinement_flags
_atom_site_disorder_assembly
_atom_site_disorder_group
Cd1 Cd 0.0000 0.49447(3) 0.2500 0.03080(12) Uani 1 2 d S . .
Cd2 Cd 0.2500 0.2500 0.0000 0.03618(13) Uani 1 2 d S . .
C1 C 0.1035(5) 0.3995(3) 0.1609(3) 0.0355(9) Uani 1 1 d . . .
N1 N 0.1472(5) 0.3476(3) 0.1145(3) 0.0490(11) Uani 1 1 d . . .
C2 C 0.1338(6) 0.5799(3) 0.3382(3) 0.0431(11) Uani 1 1 d . . .
N2 N 0.1938(5) 0.6228(3) 0.3889(3) 0.0558(12) Uani 1 1 d . . .
C3 C 0.4466(5) 0.3100(3) 0.0385(3) 0.0386(10) Uani 1 1 d . . .
N3 N 0.5482(5) 0.3389(3) 0.0622(4) 0.0563(12) Uani 1 1 d . . .
N101 N 0.2448(4) 0.1037(3) 0.4231(3) 0.0341(8) Uani 1 1 d . . .
C101 C 0.2358(5) 0.1765(3) 0.3681(3) 0.0410(11) Uani 1 1 d . . .
H101 H 0.2962 0.2244 0.3759 0.049 Uiso 1 1 calc R . .
C102 C 0.1385(5) 0.1799(3) 0.3012(3) 0.0409(11) Uani 1 1 d . . .
H102 H 0.1303 0.2310 0.2647 0.049 Uiso 1 1 calc R . .
C103 C 0.0517(5) 0.1069(3) 0.2877(3) 0.0337(9) Uani 1 1 d . . .
C104 C 0.0633(5) 0.0338(3) 0.3454(3) 0.0381(10) Uani 1 1 d . . .
H104 H 0.0055 -0.0155 0.3382 0.046 Uiso 1 1 calc R . .
C105 C 0.1593(5) 0.0345(3) 0.4126(3) 0.0398(11) Uani 1 1 d . . .
H105 H 0.1656 -0.0143 0.4521 0.048 Uiso 1 1 calc R . .
C111 C 0.3495(5) 0.1025(4) 0.4970(4) 0.0490(13) Uani 1 1 d . . .
H111 H 0.4145 0.1490 0.4871 0.073 Uiso 1 1 calc R . .
H121 H 0.3926 0.0441 0.4992 0.073 Uiso 1 1 calc R . .
H131 H 0.3092 0.1138 0.5524 0.073 Uiso 1 1 calc R . .

loop_
_atom_site_aniso_label
_atom_site_aniso_U_11
_atom_site_aniso_U_22
_atom_site_aniso_U_33
_atom_site_aniso_U_23
_atom_site_aniso_U_13
_atom_site_aniso_U_12
Cd1 0.0397(3) 0.0282(2) 0.0249(2) 0.000 0.00491(17) 0.000
Cd2 0.0321(2) 0.0342(3) 0.0424(3) -0.00370(19) 0.00305(19) 0.00368(18)
C1 0.039(2) 0.037(2) 0.031(2) 0.0006(18) 0.0060(18) 0.0012(19)
N1 0.048(3) 0.055(3) 0.045(2) -0.009(2) 0.010(2) 0.006(2)
C2 0.053(3) 0.038(2) 0.039(3) -0.006(2) 0.009(2) -0.009(2)
N2 0.058(3) 0.056(3) 0.054(3) -0.013(2) 0.006(2) -0.014(2)
C3 0.035(2) 0.033(2) 0.048(3) 0.003(2) 0.004(2) 0.0081(19)
N3 0.044(3) 0.048(3) 0.077(4) -0.001(2) 0.003(2) 0.001(2)
N101 0.035(2) 0.0345(19) 0.0333(19) -0.0011(15) 0.0018(15) 0.0013(16)
C101 0.045(3) 0.032(2) 0.046(3) 0.006(2) -0.001(2) -0.004(2)
C102 0.049(3) 0.034(2) 0.039(2) 0.0065(19) -0.003(2) -0.005(2)
C103 0.039(2) 0.028(2) 0.033(2) -0.0014(17) 0.0000(18) 0.0014(18)
C104 0.042(3) 0.032(2) 0.040(2) 0.0026(19) -0.003(2) -0.007(2)
C105 0.043(3) 0.032(2) 0.043(3) 0.010(2) -0.001(2) -0.002(2)
C111 0.041(3) 0.053(3) 0.051(3) 0.008(3) -0.012(2) 0.003(2)

loop_
_atom_type_symbol
_atom_type_description
_atom_type_scat_dispersion_real
_atom_type_scat_dispersion_imag
_atom_type_scat_source
C C 0.0033 0.0016 'International Tables Vol C Tables 4.2.6.8 and 6.1.1.4'
H H 0.0000 0.0000 'International Tables Vol C Tables 4.2.6.8 and 6.1.1.4'
Cd Cd -0.8075 1.2024 'International Tables Vol C Tables 4.2.6.8 and 6.1.1.4'
N N 0.0061 0.0033 'International Tables Vol C Tables 4.2.6.8 and 6.1.1.4'

loop_
_geom_angle_atom_site_label_1
_geom_angle_atom_site_label_2
_geom_angle_atom_site_label_3
_geom_angle
_geom_angle_site_symmetry_1
_geom_angle_site_symmetry_3
_geom_angle_publ_flag
C2 Cd1 C2 111.3(3) . 2 ?
C2 Cd1 C1 115.27(18) . . ?
C2 Cd1 C1 106.23(17) 2 . ?
C2 Cd1 C1 106.23(17) . 2 ?
C2 Cd1 C1 115.27(18) 2 2 ?
C1 Cd1 C1 102.6(2) . 2 ?
C3 Cd2 C3 180.0 . 7 ?
C3 Cd2 N1 89.20(17) . . ?
C3 Cd2 N1 90.80(17) 7 . ?
C3 Cd2 N1 90.80(17) . 7 ?
C3 Cd2 N1 89.20(17) 7 7 ?
N1 Cd2 N1 180.00(14) . 7 ?
C3 Cd2 N2 92.34(17) . 6_565 ?
C3 Cd2 N2 87.66(17) 7 6_565 ?
N1 Cd2 N2 86.99(15) . 6_565 ?
N1 Cd2 N2 93.01(15) 7 6_565 ?
C3 Cd2 N2 87.66(17) . 4_545 ?
C3 Cd2 N2 92.34(17) 7 4_545 ?
N1 Cd2 N2 93.01(15) . 4_545 ?
N1 Cd2 N2 86.99(15) 7 4_545 ?
N2 Cd2 N2 180.0(2) 6_565 4_545 ?
N1 C1 Cd1 174.7(5) . . ?
C1 N1 Cd2 172.7(4) . . ?
N2 C2 Cd1 173.8(5) . . ?
C2 N2 Cd2 159.5(5) . 4 ?
N3 C3 Cd2 176.7(5) . . ?
C105 N101 C101 120.6(4) . . ?
C105 N101 C111 120.2(4) . . ?
C101 N101 C111 119.1(4) . . ?
N101 C101 C102 120.1(4) . . ?
C101 C102 C103 119.8(4) . . ?
C104 C103 C102 118.5(4) . . ?
C104 C103 C103 120.5(3) . 2 ?
C102 C103 C103 120.9(3) . 2 ?
C105 C104 C103 119.6(4) . . ?
N101 C105 C104 121.2(4) . . ?

loop_
_geom_bond_atom_site_label_1
_geom_bond_atom_site_label_2
_geom_bond_distance
_geom_bond_site_symmetry_2
_geom_bond_publ_flag
Cd1 C2 2.220(5) . ?
Cd1 C2 2.220(5) 2 ?
Cd1 C1 2.228(5) . ?
Cd1 C1 2.228(5) 2 ?
Cd2 C3 2.205(5) . ?
Cd2 C3 2.205(5) 7 ?
Cd2 N1 2.504(4) . ?
Cd2 N1 2.504(4) 7 ?
Cd2 N2 2.548(5) 6_565 ?
Cd2 N2 2.548(5) 4_545 ?
C1 N1 1.137(6) . ?
C2 N2 1.134(7) . ?
N2 Cd2 2.548(5) 4 ?
C3 N3 1.141(7) . ?
N101 C105 1.332(6) . ?
N101 C101 1.352(6) . ?
N101 C111 1.485(6) . ?
C101 C102 1.361(7) . ?
C102 C103 1.387(6) . ?
C103 C104 1.380(6) . ?
C103 C103 1.493(9) 2 ?
C104 C105 1.356(7) . ?
